data_2234860
loop_
_publ_author_name
'Wang, Gui-Xian'
'Zhang, Qi-Wei'
'Zhang, Fan'

_publ_section_title
;
 Bis(2-aminobenzothiazol-3-ium)
 bis(7-oxabicyclo[2.2.1]heptane-2,3-dicarboxylato-\k^3^<i>O</i>^2^,<i>O</i>^3^,<i>O</i>^7^)nickelate(II)
 hexahydrate
;
_journal_coeditor_code XU5517
_journal_issue 5
_journal_name_full 'Acta Crystallographica Section E'
_journal_page_first m683
_journal_paper_doi 10.1107/S1600536812017722
_journal_volume 68
_journal_year 2012
_chemical_formula_iupac '(C7 H7 N2 S)2 [Ni (C8 H8 O5)2], 6H2 O'
_chemical_formula_moiety '2(C7 H7 N2 S +), C16 H16 Ni O10 2-, 6(H2 O)'
_chemical_formula_sum 'C30 H42 N4 Ni O16 S2'
_chemical_formula_weight 837.51
_chemical_name_systematic
;
Bis(2-aminobenzothiazol-3-ium)
bis(7-oxabicyclo[2.2.1]heptane-2,3-dicarboxylato-
\k^3^<i>O</i>^2^,<i>O</i>^3^,<i>O</i>^7^)nickelate(II) hexahydrate
;
_space_group_IT_number 2
_symmetry_cell_setting triclinic
_symmetry_space_group_name_Hall '-P 1'
_symmetry_space_group_name_H-M 'P -1'
_atom_sites_solution_hydrogens geom
_atom_sites_solution_primary direct
_atom_sites_solution_secondary difmap
_audit_creation_method SHELXL-97
_cell_angle_alpha 90.2840(10)
_cell_angle_beta 91.1920(10)
_cell_angle_gamma 99.7090(10)
_cell_formula_units_Z 1
_cell_length_a 6.69070(10)
_cell_length_b 10.0963(2)
_cell_length_c 13.2283(3)
_cell_measurement_reflns_used 3486
_cell_measurement_temperature 296(2)
_cell_measurement_theta_max 25.00
_cell_measurement_theta_min 1.54
_cell_volume 880.57(3)
_computing_cell_refinement 'SAINT (Bruker, 2006)'
_computing_data_collection 'APEX2 (Bruker, 2006)'
_computing_data_reduction 'SAINT (Bruker, 2006)'
_computing_molecular_graphics 'SHELXTL (Sheldrick, 2008)'
_computing_publication_material 'SHELXL97 (Sheldrick, 2008)'
_computing_structure_refinement 'SHELXL97 (Sheldrick, 2008)'
_computing_structure_solution 'SHELXS97 (Sheldrick, 2008)'
_diffrn_ambient_temperature 296(2)
_diffrn_measured_fraction_theta_full 0.997
_diffrn_measured_fraction_theta_max 0.997
_diffrn_measurement_device_type 'Bruker APEXII area-detector'
_diffrn_measurement_method '\w scans'
_diffrn_radiation_monochromator graphite
_diffrn_radiation_source 'fine-focus sealed tube'
_diffrn_radiation_type MoK\a
_diffrn_radiation_wavelength 0.71073
_diffrn_reflns_av_R_equivalents 0.0318
_diffrn_reflns_av_sigmaI/netI 0.0274
_diffrn_reflns_limit_h_max 7
_diffrn_reflns_limit_h_min -7
_diffrn_reflns_limit_k_max 11
_diffrn_reflns_limit_k_min -11
_diffrn_reflns_limit_l_max 15
_diffrn_reflns_limit_l_min -15
_diffrn_reflns_number 11942
_diffrn_reflns_theta_full 25.00
_diffrn_reflns_theta_max 25.00
_diffrn_reflns_theta_min 1.54
_diffrn_standards_decay_% 0
_exptl_absorpt_coefficient_mu 0.750
_exptl_absorpt_correction_T_max 0.951
_exptl_absorpt_correction_T_min 0.828
_exptl_absorpt_correction_type multi-scan
_exptl_absorpt_process_details '(SADABS; Sheldrick, 1996)'
_exptl_crystal_colour green
_exptl_crystal_density_diffrn 1.579
_exptl_crystal_density_method 'not measured'
_exptl_crystal_description block
_exptl_crystal_F_000 438
_exptl_crystal_size_max 0.271
_exptl_crystal_size_mid 0.21
_exptl_crystal_size_min 0.067
_refine_diff_density_max 0.377
_refine_diff_density_min -0.435
_refine_ls_extinction_method none
_refine_ls_goodness_of_fit_ref 1.064
_refine_ls_hydrogen_treatment constr
_refine_ls_matrix_type full
_refine_ls_number_parameters 241
_refine_ls_number_reflns 3083
_refine_ls_number_restraints 3
_refine_ls_restrained_S_all 1.066
_refine_ls_R_factor_all 0.0391
_refine_ls_R_factor_gt 0.0319
_refine_ls_shift/su_max 0.000
_refine_ls_shift/su_mean 0.000
_refine_ls_structure_factor_coef Fsqd
_refine_ls_weighting_details 'calc w=1/[\s^2^(Fo^2^)+(0.0485P)^2^+0.2846P] where P=(Fo^2^+2Fc^2^)/3'
_refine_ls_weighting_scheme calc
_refine_ls_wR_factor_gt 0.0845
_refine_ls_wR_factor_ref 0.0887
_reflns_number_gt 2654
_reflns_number_total 3083
_reflns_threshold_expression I>2sigma(I)
_cod_data_source_file xu5517.cif
_cod_data_source_block I
_cod_database_code 2234860
_cod_database_fobs_code 2234860

loop_
_symmetry_equiv_pos_as_xyz
'x, y, z'
'-x, -y, -z'

loop_
_atom_site_type_symbol
_atom_site_label
_atom_site_fract_x
_atom_site_fract_y
_atom_site_fract_z
_atom_site_U_iso_or_equiv
_atom_site_adp_type
_atom_site_calc_flag
_atom_site_refinement_flags
_atom_site_occupancy
_atom_site_symmetry_multiplicity
Ni Ni1 0.5000 0.5000 0.0000 0.02482(13) Uani d S 1 2
S S1 0.32763(10) 0.76888(6) 0.52853(4) 0.03601(17) Uani d . 1 1
O O1 0.3599(2) 0.64286(15) 0.06025(12) 0.0324(4) Uani d . 1 1
O O1W 0.1930(3) 0.1034(2) 0.62809(15) 0.0559(5) Uani d . 1 1
H H1WA 0.2029 0.1747 0.6636 0.084 Uiso d RD 1 1
H H1WB 0.2102 0.1218 0.5659 0.084 Uiso d RD 1 1
H H2WA 0.4613 -0.0379 0.2341 0.084 Uiso d RD 1 1
H H2WB 0.6001 -0.0155 0.3078 0.084 Uiso d RD 1 1
H H3WA 0.0734 -0.0017 0.3946 0.084 Uiso d RD 1 1
H H3WB 0.2721 0.0206 0.3603 0.084 Uiso d RD 1 1
O O2 0.3555(2) 0.83685(16) 0.13816(12) 0.0374(4) Uani d . 1 1
O O2W 0.5108(3) 0.02150(17) 0.27766(14) 0.0495(5) Uani d . 1 1
O O3 0.6790(2) 0.51244(15) 0.13147(11) 0.0330(4) Uani d . 1 1
O O3W 0.1917(3) 0.0438(2) 0.40342(16) 0.0651(6) Uani d . 1 1
O O4 0.7719(3) 0.65778(16) 0.25730(11) 0.0358(4) Uani d . 1 1
O O5 0.7091(2) 0.65098(14) -0.06734(11) 0.0284(3) Uani d . 1 1
N N1 0.2773(3) 0.53206(18) 0.60097(13) 0.0275(4) Uani d . 1 1
H H1A 0.2670 0.4669 0.6432 0.033 Uiso calc R 1 1
N N2 0.3472(3) 0.6994(2) 0.72380(14) 0.0369(5) Uani d . 1 1
H H2A 0.3401 0.6413 0.7715 0.044 Uiso calc R 1 1
H H2B 0.3734 0.7838 0.7380 0.044 Uiso calc R 1 1
C C6 0.8514(4) 0.8692(2) -0.10948(17) 0.0347(5) Uani d . 1 1
H H6A 0.8737 0.9613 -0.0848 0.042 Uiso calc R 1 1
H H6B 0.8424 0.8689 -0.1828 0.042 Uiso calc R 1 1
C C5 1.0189(4) 0.7933(2) -0.07100(18) 0.0356(5) Uani d . 1 1
H H5A 1.0851 0.7565 -0.1266 0.043 Uiso calc R 1 1
H H5B 1.1199 0.8510 -0.0299 0.043 Uiso calc R 1 1
C C1 0.6635(3) 0.7873(2) -0.06430(16) 0.0277(5) Uani d . 1 1
H H1B 0.5377 0.7965 -0.1009 0.033 Uiso calc R 1 1
C C4 0.8995(3) 0.6828(2) -0.00850(16) 0.0286(5) Uani d . 1 1
H H4A 0.9683 0.6053 0.0013 0.034 Uiso calc R 1 1
C C2 0.6554(3) 0.8135(2) 0.04989(15) 0.0253(5) Uani d . 1 1
H H2C 0.6916 0.9099 0.0643 0.030 Uiso calc R 1 1
C C3 0.8288(3) 0.7379(2) 0.08999(16) 0.0259(5) Uani d . 1 1
H H3A 0.9391 0.8026 0.1208 0.031 Uiso calc R 1 1
C C7 0.4422(3) 0.7606(2) 0.08724(16) 0.0271(5) Uani d . 1 1
C C8 0.7543(3) 0.6281(2) 0.16535(16) 0.0261(5) Uani d . 1 1
C C9 0.2752(3) 0.6322(2) 0.44420(17) 0.0305(5) Uani d . 1 1
C C10 0.2573(4) 0.6336(3) 0.34006(18) 0.0417(6) Uani d . 1 1
H H10A 0.2723 0.7142 0.3050 0.050 Uiso calc R 1 1
C C11 0.2165(4) 0.5119(3) 0.28954(19) 0.0466(7) Uani d . 1 1
H H11A 0.2056 0.5102 0.2193 0.056 Uiso calc R 1 1
C C12 0.1917(4) 0.3922(3) 0.34191(19) 0.0433(6) Uani d . 1 1
H H12A 0.1622 0.3114 0.3062 0.052 Uiso calc R 1 1
C C13 0.2098(3) 0.3900(3) 0.44640(18) 0.0356(5) Uani d . 1 1
H H13A 0.1941 0.3093 0.4813 0.043 Uiso calc R 1 1
C C14 0.2521(3) 0.5118(2) 0.49681(16) 0.0278(5) Uani d . 1 1
C C15 0.3181(3) 0.6592(2) 0.62951(16) 0.0284(5) Uani d . 1 1

loop_
_atom_site_aniso_label
_atom_site_aniso_U_11
_atom_site_aniso_U_22
_atom_site_aniso_U_33
_atom_site_aniso_U_12
_atom_site_aniso_U_13
_atom_site_aniso_U_23
Ni1 0.0312(2) 0.0187(2) 0.0230(2) 0.00043(16) -0.00167(16) -0.00208(15)
S1 0.0480(4) 0.0277(3) 0.0308(3) 0.0020(3) -0.0013(3) 0.0062(2)
O1 0.0328(8) 0.0246(8) 0.0385(9) 0.0009(7) 0.0025(7) -0.0048(7)
O1W 0.0682(13) 0.0494(12) 0.0491(11) 0.0083(10) -0.0104(10) -0.0136(9)
O2 0.0374(9) 0.0340(9) 0.0420(9) 0.0097(7) 0.0030(8) -0.0128(7)
O2W 0.0574(12) 0.0350(10) 0.0550(11) 0.0068(9) -0.0154(9) -0.0122(8)
O3 0.0443(9) 0.0234(8) 0.0281(8) -0.0023(7) -0.0070(7) 0.0032(6)
O3W 0.0550(12) 0.0735(15) 0.0625(13) -0.0023(11) 0.0085(10) -0.0073(11)
O4 0.0520(10) 0.0285(9) 0.0250(8) 0.0017(7) -0.0048(7) 0.0019(6)
O5 0.0357(8) 0.0213(8) 0.0266(8) 0.0006(6) -0.0005(7) -0.0037(6)
N1 0.0330(10) 0.0266(10) 0.0230(9) 0.0049(8) -0.0001(8) 0.0033(7)
N2 0.0556(13) 0.0273(10) 0.0265(10) 0.0036(9) -0.0016(9) 0.0004(8)
C6 0.0505(15) 0.0250(12) 0.0266(11) 0.0000(10) 0.0037(11) 0.0014(9)
C5 0.0372(13) 0.0330(13) 0.0352(13) 0.0012(10) 0.0068(11) -0.0012(10)
C1 0.0339(12) 0.0226(11) 0.0264(11) 0.0051(9) -0.0043(9) 0.0014(9)
C4 0.0284(11) 0.0247(11) 0.0328(12) 0.0051(9) -0.0005(10) -0.0011(9)
C2 0.0317(12) 0.0176(10) 0.0256(11) 0.0021(9) -0.0015(9) -0.0012(8)
C3 0.0284(11) 0.0209(11) 0.0263(11) -0.0014(9) -0.0034(9) -0.0013(9)
C7 0.0331(12) 0.0251(12) 0.0235(10) 0.0062(9) -0.0029(9) -0.0015(9)
C8 0.0260(11) 0.0251(11) 0.0261(11) 0.0019(9) -0.0059(9) 0.0025(9)
C9 0.0291(12) 0.0351(13) 0.0267(11) 0.0039(10) 0.0005(9) 0.0016(9)
C10 0.0430(14) 0.0522(16) 0.0298(12) 0.0069(12) 0.0026(11) 0.0089(12)
C11 0.0444(15) 0.071(2) 0.0244(12) 0.0112(14) 0.0016(11) -0.0049(13)
C12 0.0362(14) 0.0556(17) 0.0378(14) 0.0075(12) -0.0013(11) -0.0194(12)
C13 0.0319(12) 0.0374(14) 0.0379(13) 0.0067(10) 0.0014(10) -0.0053(11)
C14 0.0230(11) 0.0353(13) 0.0253(11) 0.0051(9) 0.0023(9) 0.0016(9)
C15 0.0298(12) 0.0292(12) 0.0262(11) 0.0049(9) 0.0006(9) 0.0024(9)

loop_
_atom_type_symbol
_atom_type_description
_atom_type_scat_dispersion_real
_atom_type_scat_dispersion_imag
_atom_type_scat_source
C C 0.0033 0.0016 'International Tables Vol C Tables 4.2.6.8 and 6.1.1.4'
H H 0.0000 0.0000 'International Tables Vol C Tables 4.2.6.8 and 6.1.1.4'
N N 0.0061 0.0033 'International Tables Vol C Tables 4.2.6.8 and 6.1.1.4'
Ni Ni 0.3393 1.1124 'International Tables Vol C Tables 4.2.6.8 and 6.1.1.4'
O O 0.0106 0.0060 'International Tables Vol C Tables 4.2.6.8 and 6.1.1.4'
S S 0.1246 0.1234 'International Tables Vol C Tables 4.2.6.8 and 6.1.1.4'

loop_
_geom_angle_atom_site_label_1
_geom_angle_atom_site_label_2
_geom_angle_atom_site_label_3
_geom_angle_site_symmetry_1
_geom_angle_site_symmetry_3
_geom_angle
O1 Ni1 O1 2_665 . 180.0
O1 Ni1 O3 2_665 2_665 87.63(6)
O1 Ni1 O3 . 2_665 92.37(6)
O1 Ni1 O3 2_665 . 92.37(6)
O1 Ni1 O3 . . 87.63(6)
O3 Ni1 O3 2_665 . 180.00(9)
O1 Ni1 O5 2_665 . 90.51(6)
O1 Ni1 O5 . . 89.49(6)
O3 Ni1 O5 2_665 . 89.20(6)
O3 Ni1 O5 . . 90.80(6)
O1 Ni1 O5 2_665 2_665 89.49(6)
O1 Ni1 O5 . 2_665 90.51(6)
O3 Ni1 O5 2_665 2_665 90.80(6)
O3 Ni1 O5 . 2_665 89.20(6)
O5 Ni1 O5 . 2_665 180.0
C15 S1 C9 . . 90.16(11)
C7 O1 Ni1 . . 126.63(14)
H1WA O1W H1WB . . 111.0
H2WA O2W H2WB . . 102.3
C8 O3 Ni1 . . 118.10(13)
H3WA O3W H3WB . . 110.3
C1 O5 C4 . . 95.27(15)
C1 O5 Ni1 . . 116.89(12)
C4 O5 Ni1 . . 112.33(12)
C15 N1 C14 . . 114.58(18)
C15 N1 H1A . . 122.7
C14 N1 H1A . . 122.7
C15 N2 H2A . . 120.0
C15 N2 H2B . . 120.0
H2A N2 H2B . . 120.0
C1 C6 C5 . . 101.64(17)
C1 C6 H6A . . 111.4
C5 C6 H6A . . 111.4
C1 C6 H6B . . 111.4
C5 C6 H6B . . 111.4
H6A C6 H6B . . 109.3
C4 C5 C6 . . 101.95(19)
C4 C5 H5A . . 111.4
C6 C5 H5A . . 111.4
C4 C5 H5B . . 111.4
C6 C5 H5B . . 111.4
H5A C5 H5B . . 109.2
O5 C1 C6 . . 102.53(17)
O5 C1 C2 . . 102.03(16)
C6 C1 C2 . . 111.26(18)
O5 C1 H1B . . 113.3
C6 C1 H1B . . 113.3
C2 C1 H1B . . 113.3
O5 C4 C5 . . 101.81(17)
O5 C4 C3 . . 101.95(16)
C5 C4 C3 . . 111.62(18)
O5 C4 H4A . . 113.4
C5 C4 H4A . . 113.4
C3 C4 H4A . . 113.4
C7 C2 C1 . . 109.66(17)
C7 C2 C3 . . 116.01(17)
C1 C2 C3 . . 100.63(16)
C7 C2 H2C . . 110.0
C1 C2 H2C . . 110.0
C3 C2 H2C . . 110.0
C8 C3 C4 . . 112.85(17)
C8 C3 C2 . . 112.99(17)
C4 C3 C2 . . 101.37(16)
C8 C3 H3A . . 109.8
C4 C3 H3A . . 109.8
C2 C3 H3A . . 109.8
O2 C7 O1 . . 123.6(2)
O2 C7 C2 . . 118.55(19)
O1 C7 C2 . . 117.79(18)
O4 C8 O3 . . 123.94(19)
O4 C8 C3 . . 117.72(19)
O3 C8 C3 . . 118.34(18)
C10 C9 C14 . . 121.1(2)
C10 C9 S1 . . 128.6(2)
C14 C9 S1 . . 110.31(16)
C11 C10 C9 . . 118.0(2)
C11 C10 H10A . . 121.0
C9 C10 H10A . . 121.0
C10 C11 C12 . . 120.9(2)
C10 C11 H11A . . 119.6
C12 C11 H11A . . 119.6
C11 C12 C13 . . 121.4(2)
C11 C12 H12A . . 119.3
C13 C12 H12A . . 119.3
C14 C13 C12 . . 117.6(2)
C14 C13 H13A . . 121.2
C12 C13 H13A . . 121.2
C13 C14 C9 . . 120.9(2)
C13 C14 N1 . . 126.8(2)
C9 C14 N1 . . 112.23(19)
N2 C15 N1 . . 124.1(2)
N2 C15 S1 . . 123.20(17)
N1 C15 S1 . . 112.73(16)

loop_
_geom_bond_atom_site_label_1
_geom_bond_atom_site_label_2
_geom_bond_site_symmetry_2
_geom_bond_distance
Ni1 O1 2_665 2.0174(15)
Ni1 O1 . 2.0174(15)
Ni1 O3 2_665 2.0823(15)
Ni1 O3 . 2.0823(15)
Ni1 O5 . 2.1024(14)
Ni1 O5 2_665 2.1024(14)
S1 C15 . 1.735(2)
S1 C9 . 1.754(2)
O1 C7 . 1.269(3)
O1W H1WA . 0.8500
O1W H1WB . 0.8500
O2 C7 . 1.243(3)
O2W H2WA . 0.8502
O2W H2WB . 0.8503
O3 C8 . 1.267(3)
O3W H3WA . 0.8503
O3W H3WB . 0.8503
O4 C8 . 1.250(3)
O5 C1 . 1.459(3)
O5 C4 . 1.467(3)
N1 C15 . 1.318(3)
N1 C14 . 1.394(3)
N1 H1A . 0.8600
N2 C15 . 1.310(3)
N2 H2A . 0.8600
N2 H2B . 0.8600
C6 C1 . 1.520(3)
C6 C5 . 1.541(3)
C6 H6A . 0.9700
C6 H6B . 0.9700
C5 C4 . 1.517(3)
C5 H5A . 0.9700
C5 H5B . 0.9700
C1 C2 . 1.536(3)
C1 H1B . 0.9800
C4 C3 . 1.529(3)
C4 H4A . 0.9800
C2 C7 . 1.529(3)
C2 C3 . 1.577(3)
C2 H2C . 0.9800
C3 C8 . 1.522(3)
C3 H3A . 0.9800
C9 C10 . 1.381(3)
C9 C14 . 1.391(3)
C10 C11 . 1.379(4)
C10 H10A . 0.9300
C11 C12 . 1.383(4)
C11 H11A . 0.9300
C12 C13 . 1.386(3)
C12 H12A . 0.9300
C13 C14 . 1.380(3)
C13 H13A . 0.9300

loop_
_geom_hbond_atom_site_label_D
_geom_hbond_atom_site_label_H
_geom_hbond_atom_site_label_A
_geom_hbond_site_symmetry_A
_geom_hbond_distance_DH
_geom_hbond_distance_HA
_geom_hbond_distance_DA
_geom_hbond_angle_DHA
O1W H1WA O4 2_666 0.85 1.97 2.815(2) 178.5
O1W H1WB O3W . 0.85 2.28 3.029(3) 147.2
O2W H2WA O2 1_545 0.85 1.83 2.682(2) 178.7
O2W H2WB O1W 2_656 0.85 1.95 2.798(3) 177.8
O3W H3WA O1W 2_556 0.85 1.92 2.769(3) 178.9
O3W H3WB O2W . 0.85 1.95 2.772(3) 161.2
N1 H1A O4 2_666 0.86 1.82 2.673(2) 172.6
N2 H2A O3 2_666 0.86 2.01 2.863(2) 172.5
N2 H2B O2W 2_666 0.86 2.00 2.818(3) 158.4

loop_
_geom_torsion_atom_site_label_1
_geom_torsion_atom_site_label_2
_geom_torsion_atom_site_label_3
_geom_torsion_atom_site_label_4
_geom_torsion_site_symmetry_1
_geom_torsion
O3 Ni1 O1 C7 2_665 -120.43(17)
O3 Ni1 O1 C7 . 59.57(17)
O5 Ni1 O1 C7 . -31.25(17)
O5 Ni1 O1 C7 2_665 148.75(17)
O1 Ni1 O3 C8 2_665 134.35(16)
O1 Ni1 O3 C8 . -45.65(16)
O5 Ni1 O3 C8 . 43.80(16)
O5 Ni1 O3 C8 2_665 -136.20(16)
O1 Ni1 O5 C1 2_665 169.62(13)
O1 Ni1 O5 C1 . -10.38(13)
O3 Ni1 O5 C1 2_665 82.01(13)
O3 Ni1 O5 C1 . -97.99(13)
O1 Ni1 O5 C4 2_665 -81.74(13)
O1 Ni1 O5 C4 . 98.26(13)
O3 Ni1 O5 C4 2_665 -169.35(13)
O3 Ni1 O5 C4 . 10.65(13)
C1 C6 C5 C4 . -1.2(2)
C4 O5 C1 C6 . 56.54(18)
Ni1 O5 C1 C6 . 174.86(12)
C4 O5 C1 C2 . -58.75(18)
Ni1 O5 C1 C2 . 59.58(17)
C5 C6 C1 O5 . -34.3(2)
C5 C6 C1 C2 . 74.1(2)
C1 O5 C4 C5 . -57.14(18)
Ni1 O5 C4 C5 . -179.07(13)
C1 O5 C4 C3 . 58.27(18)
Ni1 O5 C4 C3 . -63.67(16)
C6 C5 C4 O5 . 36.1(2)
C6 C5 C4 C3 . -72.0(2)
O5 C1 C2 C7 . -86.34(19)
C6 C1 C2 C7 . 164.94(18)
O5 C1 C2 C3 . 36.40(19)
C6 C1 C2 C3 . -72.3(2)
O5 C4 C3 C8 . 85.9(2)
C5 C4 C3 C8 . -166.13(18)
O5 C4 C3 C2 . -35.25(19)
C5 C4 C3 C2 . 72.7(2)
C7 C2 C3 C8 . -3.4(2)
C1 C2 C3 C8 . -121.57(18)
C7 C2 C3 C4 . 117.67(19)
C1 C2 C3 C4 . -0.53(19)
Ni1 O1 C7 O2 . -168.26(16)
Ni1 O1 C7 C2 . 15.2(3)
C1 C2 C7 O2 . -128.9(2)
C3 C2 C7 O2 . 118.0(2)
C1 C2 C7 O1 . 47.8(2)
C3 C2 C7 O1 . -65.2(2)
Ni1 O3 C8 O4 . 142.42(18)
Ni1 O3 C8 C3 . -37.8(2)
C4 C3 C8 O4 . 151.24(19)
C2 C3 C8 O4 . -94.5(2)
C4 C3 C8 O3 . -28.5(3)
C2 C3 C8 O3 . 85.8(2)
C15 S1 C9 C10 . -179.3(2)
C15 S1 C9 C14 . 0.40(17)
C14 C9 C10 C11 . -0.2(4)
S1 C9 C10 C11 . 179.49(19)
C9 C10 C11 C12 . 0.8(4)
C10 C11 C12 C13 . -1.0(4)
C11 C12 C13 C14 . 0.5(4)
C12 C13 C14 C9 . 0.1(3)
C12 C13 C14 N1 . -179.7(2)
C10 C9 C14 C13 . -0.2(3)
S1 C9 C14 C13 . 180.00(18)
C10 C9 C14 N1 . 179.5(2)
S1 C9 C14 N1 . -0.2(2)
C15 N1 C14 C13 . 179.6(2)
C15 N1 C14 C9 . -0.2(3)
C14 N1 C15 N2 . -179.9(2)
C14 N1 C15 S1 . 0.5(2)
C9 S1 C15 N2 . 179.9(2)
C9 S1 C15 N1 . -0.52(18)
